data_7150718
loop_
_publ_author_name
'Zhang, Xiaoxiang'
'Rao, Weidong'
'Chan, Sally'
'Chan, Philip Wai Hong'

_publ_section_title
;
 Iron(III) chloride-catalysed direct nucleophilic \a-substitution of
 Morita-Baylis-Hillman alcohols with alcohols, arenes, 1,3-dicarbonyl
 compounds, and thiols
;
_journal_issue 20
_journal_name_full 'Organic &amp; Biomolecular Chemistry'
_journal_page_first 4186
_journal_paper_doi 10.1039/b908447a
_journal_volume 7
_journal_year 2009
_chemical_absolute_configuration ad
_chemical_formula_moiety 'C27 H21 Cl O3'
_chemical_formula_sum 'C27 H21 Cl O3'
_chemical_formula_weight 428.89
_chemical_name_systematic
;
?
;
_space_group_IT_number 33
_symmetry_cell_setting orthorhombic
_symmetry_space_group_name_Hall 'P 2c -2n'
_symmetry_space_group_name_H-M 'P n a 21'
_atom_sites_solution_hydrogens geom
_atom_sites_solution_primary direct
_atom_sites_solution_secondary difmap
_audit_creation_method SHELXL-97
_cell_angle_alpha 90.00
_cell_angle_beta 90.00
_cell_angle_gamma 90.00
_cell_formula_units_Z 4
_cell_length_a 11.0930(5)
_cell_length_b 13.4335(5)
_cell_length_c 14.4720(6)
_cell_measurement_reflns_used 6322
_cell_measurement_temperature 173(2)
_cell_measurement_theta_max 31.09
_cell_measurement_theta_min 2.38
_cell_volume 2156.59(15)
_computing_cell_refinement 'Bruker SMART'
_computing_data_collection 'Bruker SMART'
_computing_data_reduction 'Bruker SAINT'
_computing_molecular_graphics 'Bruker SHELXTL'
_computing_publication_material 'Bruker SHELXTL'
_computing_structure_refinement 'SHELXL-97 (Sheldrick, 1997)'
_computing_structure_solution 'SHELXS-97 (Sheldrick, 1990)'
_diffrn_ambient_temperature 173(2)
_diffrn_measured_fraction_theta_full 0.997
_diffrn_measured_fraction_theta_max 0.997
_diffrn_measurement_device_type 'CCD area detector'
_diffrn_measurement_method 'phi and omega scans'
_diffrn_radiation_monochromator graphite
_diffrn_radiation_source 'fine-focus sealed tube'
_diffrn_radiation_type MoK\a
_diffrn_radiation_wavelength 0.71073
_diffrn_reflns_av_R_equivalents 0.0300
_diffrn_reflns_av_sigmaI/netI 0.0246
_diffrn_reflns_limit_h_max 16
_diffrn_reflns_limit_h_min -16
_diffrn_reflns_limit_k_max 19
_diffrn_reflns_limit_k_min -19
_diffrn_reflns_limit_l_max 20
_diffrn_reflns_limit_l_min -21
_diffrn_reflns_number 35079
_diffrn_reflns_theta_full 31.31
_diffrn_reflns_theta_max 31.31
_diffrn_reflns_theta_min 2.07
_exptl_absorpt_coefficient_mu 0.204
_exptl_absorpt_correction_T_max 0.9451
_exptl_absorpt_correction_T_min 0.9414
_exptl_absorpt_correction_type multi-scan
_exptl_absorpt_process_details sadabs
_exptl_crystal_colour colourless
_exptl_crystal_density_diffrn 1.321
_exptl_crystal_density_method 'not measured'
_exptl_crystal_description block
_exptl_crystal_F_000 896
_exptl_crystal_size_max 0.30
_exptl_crystal_size_mid 0.29
_exptl_crystal_size_min 0.28
_refine_diff_density_max 0.325
_refine_diff_density_min -0.264
_refine_diff_density_rms 0.075
_refine_ls_abs_structure_details 'Flack H D (1983), Acta Cryst. A39, 876-881'
_refine_ls_abs_structure_Flack -0.01(4)
_refine_ls_extinction_method none
_refine_ls_goodness_of_fit_ref 1.073
_refine_ls_hydrogen_treatment constr
_refine_ls_matrix_type full
_refine_ls_number_parameters 280
_refine_ls_number_reflns 6767
_refine_ls_number_restraints 1
_refine_ls_restrained_S_all 1.073
_refine_ls_R_factor_all 0.0424
_refine_ls_R_factor_gt 0.0351
_refine_ls_shift/su_max 0.001
_refine_ls_shift/su_mean 0.000
_refine_ls_structure_factor_coef Fsqd
_refine_ls_weighting_details 'calc w=1/[\s^2^(Fo^2^)+(0.0621P)^2^+0.1012P] where P=(Fo^2^+2Fc^2^)/3'
_refine_ls_weighting_scheme calc
_refine_ls_wR_factor_gt 0.0917
_refine_ls_wR_factor_ref 0.1006
_reflns_number_gt 6067
_reflns_number_total 6767
_reflns_threshold_expression >2sigma(I)
_cod_data_source_file b908447a.txt
_cod_data_source_block chan29
_cod_depositor_comments
;
The following automatic conversions were performed:
'_symmetry_cell_setting' value 'Orthorhombic' changed to 'orthorhombic'
according to '/home/saulius/struct/CIF-dictionaries/cif_core.dic'
dictionary named 'cif_core.dic' version 2.4.1 from 2010-06-29.

Automatic conversion script
Id: cif_fix_enum 1527 2010-12-29 10:47:43Z saulius 
;
_cod_original_sg_symbol_H-M Pna2(1)
_cod_database_code 7150718

loop_
_symmetry_equiv_pos_as_xyz
'x, y, z'
'-x, -y, z+1/2'
'x+1/2, -y+1/2, z'
'-x+1/2, y+1/2, z+1/2'

loop_
_atom_site_label
_atom_site_type_symbol
_atom_site_fract_x
_atom_site_fract_y
_atom_site_fract_z
_atom_site_U_iso_or_equiv
_atom_site_adp_type
_atom_site_occupancy
_atom_site_symmetry_multiplicity
_atom_site_calc_flag
_atom_site_refinement_flags
_atom_site_disorder_assembly
_atom_site_disorder_group
C1 C 0.73912(11) 0.20776(10) 0.05399(10) 0.0254(3) Uani 1 1 d . . .
H1 H 0.6774 0.2247 0.0967 0.031 Uiso 1 1 calc R . .
C2 C 0.71412(13) 0.20802(11) -0.03995(11) 0.0300(3) Uani 1 1 d . . .
H2 H 0.6359 0.2251 -0.0614 0.036 Uiso 1 1 calc R . .
C3 C 0.80414(14) 0.18311(10) -0.10212(11) 0.0303(3) Uani 1 1 d . . .
C4 C 0.91693(14) 0.15493(11) -0.07201(11) 0.0322(3) Uani 1 1 d . . .
H4 H 0.9770 0.1352 -0.1150 0.039 Uiso 1 1 calc R . .
C5 C 0.94161(12) 0.15572(11) 0.02235(10) 0.0270(3) Uani 1 1 d . . .
H5 H 1.0197 0.1374 0.0433 0.032 Uiso 1 1 calc R . .
C6 C 0.85391(10) 0.18288(8) 0.08670(9) 0.0200(2) Uani 1 1 d . . .
C7 C 0.88262(10) 0.18165(9) 0.18958(9) 0.0187(2) Uani 1 1 d . . .
H7 H 0.9722 0.1774 0.1958 0.022 Uiso 1 1 calc R . .
C8 C 0.84267(10) 0.27533(8) 0.23873(9) 0.0187(2) Uani 1 1 d . . .
C9 C 0.73615(11) 0.29953(9) 0.27735(11) 0.0237(2) Uani 1 1 d . . .
H9 H 0.6690 0.2557 0.2786 0.028 Uiso 1 1 calc R . .
C10 C 0.73339(11) 0.40201(10) 0.31822(10) 0.0248(3) Uani 1 1 d . . .
H10A H 0.7104 0.3998 0.3843 0.030 Uiso 1 1 calc R . .
H10B H 0.6758 0.4452 0.2847 0.030 Uiso 1 1 calc R . .
C11 C 0.86274(11) 0.43938(10) 0.30654(11) 0.0258(3) Uani 1 1 d . . .
H11A H 0.8640 0.5036 0.2730 0.031 Uiso 1 1 calc R . .
H11B H 0.9018 0.4486 0.3674 0.031 Uiso 1 1 calc R . .
C12 C 0.92628(10) 0.35963(9) 0.25160(9) 0.0196(2) Uani 1 1 d . . .
C13 C 0.82921(10) 0.08750(8) 0.23469(9) 0.0182(2) Uani 1 1 d . . .
H13 H 0.7394 0.0877 0.2284 0.022 Uiso 1 1 calc R . .
C14 C 0.88244(11) -0.00496(9) 0.18645(9) 0.0210(2) Uani 1 1 d . . .
C15 C 0.80400(11) -0.07424(9) 0.13292(9) 0.0215(2) Uani 1 1 d . . .
C16 C 0.68295(12) -0.05516(10) 0.11367(10) 0.0265(3) Uani 1 1 d . . .
H16 H 0.6464 0.0043 0.1356 0.032 Uiso 1 1 calc R . .
C17 C 0.61570(13) -0.12301(11) 0.06246(11) 0.0324(3) Uani 1 1 d . . .
H17 H 0.5336 -0.1093 0.0488 0.039 Uiso 1 1 calc R . .
C18 C 0.66803(15) -0.21041(12) 0.03139(11) 0.0344(3) Uani 1 1 d . . .
H18 H 0.6215 -0.2571 -0.0027 0.041 Uiso 1 1 calc R . .
C19 C 0.78838(15) -0.22977(12) 0.05005(13) 0.0364(3) Uani 1 1 d . . .
H19 H 0.8243 -0.2895 0.0282 0.044 Uiso 1 1 calc R . .
C20 C 0.85643(12) -0.16253(10) 0.10040(11) 0.0286(3) Uani 1 1 d . . .
H20 H 0.9388 -0.1762 0.1129 0.034 Uiso 1 1 calc R . .
C21 C 0.86433(10) 0.08218(9) 0.33692(9) 0.0217(2) Uani 1 1 d . . .
C22 C 0.78488(11) 0.02585(9) 0.40137(10) 0.0238(2) Uani 1 1 d . . .
C23 C 0.67891(13) -0.02104(11) 0.37194(11) 0.0318(3) Uani 1 1 d . . .
H23 H 0.6580 -0.0214 0.3083 0.038 Uiso 1 1 calc R . .
C24 C 0.60432(14) -0.06705(12) 0.43624(13) 0.0398(4) Uani 1 1 d . . .
H24 H 0.5325 -0.0991 0.4164 0.048 Uiso 1 1 calc R . .
C25 C 0.63398(18) -0.06645(13) 0.52840(13) 0.0457(5) Uani 1 1 d . . .
H25 H 0.5815 -0.0966 0.5721 0.055 Uiso 1 1 calc R . .
C26 C 0.73957(19) -0.02236(14) 0.55806(12) 0.0454(4) Uani 1 1 d . . .
H26 H 0.7601 -0.0233 0.6218 0.055 Uiso 1 1 calc R . .
C27 C 0.81577(16) 0.02336(11) 0.49492(11) 0.0335(3) Uani 1 1 d . . .
H27 H 0.8889 0.0529 0.5153 0.040 Uiso 1 1 calc R . .
Cl1 Cl 0.77506(4) 0.19108(3) -0.21995(3) 0.04467(11) Uani 1 1 d . . .
O1 O 1.02929(8) 0.36352(7) 0.22208(7) 0.0264(2) Uani 1 1 d . . .
O2 O 0.99006(9) -0.01922(8) 0.19204(9) 0.0336(2) Uani 1 1 d . . .
O3 O 0.95432(9) 0.12431(8) 0.36443(7) 0.0321(2) Uani 1 1 d . . .

loop_
_atom_site_aniso_label
_atom_site_aniso_U_11
_atom_site_aniso_U_22
_atom_site_aniso_U_33
_atom_site_aniso_U_23
_atom_site_aniso_U_13
_atom_site_aniso_U_12
C1 0.0214(5) 0.0299(6) 0.0250(7) -0.0001(5) 0.0012(5) -0.0007(4)
C2 0.0284(6) 0.0338(7) 0.0278(7) 0.0010(6) -0.0049(5) -0.0019(5)
C3 0.0432(8) 0.0253(6) 0.0224(7) 0.0019(5) -0.0003(6) -0.0050(5)
C4 0.0361(7) 0.0333(7) 0.0271(7) -0.0012(5) 0.0088(5) 0.0006(6)
C5 0.0248(6) 0.0288(6) 0.0273(7) -0.0006(5) 0.0048(5) 0.0022(5)
C6 0.0206(5) 0.0181(5) 0.0213(6) 0.0007(4) 0.0017(4) -0.0017(4)
C7 0.0155(4) 0.0183(5) 0.0222(6) 0.0002(4) 0.0016(4) -0.0011(4)
C8 0.0166(4) 0.0181(5) 0.0214(6) -0.0003(4) -0.0006(4) -0.0013(4)
C9 0.0185(5) 0.0242(5) 0.0285(6) -0.0023(5) 0.0012(5) -0.0020(4)
C10 0.0209(5) 0.0241(6) 0.0294(7) -0.0039(5) 0.0000(5) 0.0026(4)
C11 0.0232(5) 0.0218(5) 0.0324(7) -0.0042(5) -0.0017(5) -0.0021(4)
C12 0.0184(4) 0.0192(5) 0.0212(5) 0.0030(4) -0.0040(4) -0.0014(4)
C13 0.0168(4) 0.0180(5) 0.0199(6) -0.0003(4) 0.0001(4) 0.0002(4)
C14 0.0214(5) 0.0191(5) 0.0226(6) 0.0005(4) 0.0006(4) 0.0010(4)
C15 0.0243(5) 0.0189(5) 0.0213(6) 0.0002(4) 0.0018(4) -0.0008(4)
C16 0.0249(5) 0.0236(6) 0.0311(7) -0.0051(5) -0.0026(5) 0.0001(4)
C17 0.0307(6) 0.0316(7) 0.0349(8) -0.0047(6) -0.0066(6) -0.0037(5)
C18 0.0426(8) 0.0286(7) 0.0320(8) -0.0075(6) -0.0001(6) -0.0106(6)
C19 0.0460(8) 0.0241(7) 0.0391(9) -0.0099(6) 0.0069(7) -0.0014(6)
C20 0.0289(6) 0.0232(6) 0.0335(8) -0.0046(5) 0.0036(5) 0.0010(5)
C21 0.0221(5) 0.0223(5) 0.0208(6) -0.0010(4) -0.0006(4) 0.0038(4)
C22 0.0276(6) 0.0216(5) 0.0223(6) 0.0036(5) 0.0027(5) 0.0068(4)
C23 0.0282(6) 0.0364(7) 0.0308(8) 0.0118(6) 0.0017(5) -0.0016(5)
C24 0.0307(7) 0.0402(8) 0.0485(10) 0.0224(7) 0.0091(7) 0.0036(6)
C25 0.0550(10) 0.0394(9) 0.0427(10) 0.0235(7) 0.0224(8) 0.0173(7)
C26 0.0721(12) 0.0391(9) 0.0251(8) 0.0117(7) 0.0093(8) 0.0169(8)
C27 0.0474(8) 0.0284(7) 0.0246(7) 0.0026(5) -0.0013(6) 0.0101(6)
Cl1 0.0670(3) 0.0446(2) 0.02236(17) 0.00243(16) -0.00500(18) -0.00664(18)
O1 0.0178(4) 0.0257(4) 0.0358(6) 0.0032(4) 0.0009(3) -0.0036(3)
O2 0.0220(4) 0.0319(5) 0.0469(7) -0.0105(4) -0.0042(4) 0.0057(4)
O3 0.0266(4) 0.0414(6) 0.0283(5) -0.0018(4) -0.0068(4) -0.0044(4)

loop_
_atom_type_symbol
_atom_type_description
_atom_type_scat_dispersion_real
_atom_type_scat_dispersion_imag
_atom_type_scat_source
C C 0.0033 0.0016 'International Tables Vol C Tables 4.2.6.8 and 6.1.1.4'
H H 0.0000 0.0000 'International Tables Vol C Tables 4.2.6.8 and 6.1.1.4'
O O 0.0106 0.0060 'International Tables Vol C Tables 4.2.6.8 and 6.1.1.4'
Cl Cl 0.1484 0.1585 'International Tables Vol C Tables 4.2.6.8 and 6.1.1.4'

loop_
_geom_angle_atom_site_label_1
_geom_angle_atom_site_label_2
_geom_angle_atom_site_label_3
_geom_angle
_geom_angle_site_symmetry_1
_geom_angle_site_symmetry_3
_geom_angle_publ_flag
C2 C1 C6 120.94(13) . . ?
C3 C2 C1 119.46(13) . . ?
C4 C3 C2 121.03(14) . . ?
C4 C3 Cl1 119.70(12) . . ?
C2 C3 Cl1 119.24(12) . . ?
C3 C4 C5 119.11(14) . . ?
C4 C5 C6 121.29(13) . . ?
C5 C6 C1 118.11(13) . . ?
C5 C6 C7 120.26(11) . . ?
C1 C6 C7 121.59(11) . . ?
C8 C7 C6 112.93(10) . . ?
C8 C7 C13 111.78(10) . . ?
C6 C7 C13 110.03(10) . . ?
C9 C8 C12 108.29(11) . . ?
C9 C8 C7 130.78(11) . . ?
C12 C8 C7 120.92(10) . . ?
C8 C9 C10 113.79(10) . . ?
C9 C10 C11 103.81(10) . . ?
C12 C11 C10 105.27(10) . . ?
O1 C12 C8 125.24(11) . . ?
O1 C12 C11 126.23(11) . . ?
C8 C12 C11 108.53(10) . . ?
C21 C13 C7 110.46(10) . . ?
C21 C13 C14 107.60(10) . . ?
C7 C13 C14 108.78(9) . . ?
O2 C14 C15 120.72(11) . . ?
O2 C14 C13 118.31(11) . . ?
C15 C14 C13 120.96(10) . . ?
C16 C15 C20 119.18(12) . . ?
C16 C15 C14 123.42(11) . . ?
C20 C15 C14 117.40(11) . . ?
C17 C16 C15 120.13(12) . . ?
C18 C17 C16 120.24(13) . . ?
C17 C18 C19 119.96(13) . . ?
C20 C19 C18 120.34(14) . . ?
C19 C20 C15 120.15(13) . . ?
O3 C21 C22 121.18(13) . . ?
O3 C21 C13 120.26(12) . . ?
C22 C21 C13 118.55(11) . . ?
C27 C22 C23 119.34(13) . . ?
C27 C22 C21 118.28(13) . . ?
C23 C22 C21 122.33(13) . . ?
C24 C23 C22 119.75(15) . . ?
C25 C24 C23 120.32(17) . . ?
C24 C25 C26 120.49(15) . . ?
C25 C26 C27 120.12(17) . . ?
C26 C27 C22 119.95(17) . . ?

loop_
_geom_bond_atom_site_label_1
_geom_bond_atom_site_label_2
_geom_bond_distance
_geom_bond_site_symmetry_2
_geom_bond_publ_flag
C1 C2 1.387(2) . ?
C1 C6 1.3990(17) . ?
C2 C3 1.385(2) . ?
C3 C4 1.378(2) . ?
C3 Cl1 1.7388(16) . ?
C4 C5 1.393(2) . ?
C5 C6 1.3953(18) . ?
C6 C7 1.5227(18) . ?
C7 C8 1.5119(17) . ?
C7 C13 1.5417(16) . ?
C8 C9 1.3469(17) . ?
C8 C12 1.4756(16) . ?
C9 C10 1.4988(18) . ?
C10 C11 1.5296(17) . ?
C11 C12 1.5090(18) . ?
C12 O1 1.2211(14) . ?
C13 C21 1.5316(18) . ?
C13 C14 1.5423(16) . ?
C14 O2 1.2117(15) . ?
C14 C15 1.4912(17) . ?
C15 C16 1.3952(17) . ?
C15 C20 1.4023(18) . ?
C16 C17 1.3915(19) . ?
C17 C18 1.385(2) . ?
C18 C19 1.387(2) . ?
C19 C20 1.384(2) . ?
C21 O3 1.2146(16) . ?
C21 C22 1.4897(18) . ?
C22 C27 1.397(2) . ?
C22 C23 1.400(2) . ?
C23 C24 1.390(2) . ?
C24 C25 1.374(3) . ?
C25 C26 1.381(3) . ?
C26 C27 1.388(2) . ?

loop_
_cod_related_entry_id
_cod_related_entry_database
_cod_related_entry_code
1 ChemSpider 25944040
